data_4341382
loop_
_publ_author_name
'Xiao, Qiong'
'Zheng, Ji'
'Li, Mian'
'Zhan, Shun-Ze'
'Wang, Jun-Hao'
'Li, Dan'

_publ_section_title
;
 Mechanically triggered fluorescence/phosphorescence switching in the
 excimers of planar trinuclear copper(i) pyrazolate complexes.
;
_journal_issue 21
_journal_name_full 'Inorganic chemistry'
_journal_page_first 11604
_journal_page_last 11615
_journal_paper_doi 10.1021/ic5016687
_journal_volume 53
_journal_year 2014
_chemical_formula_moiety 'C39 H39 Cu3 N6 O6'
_chemical_formula_sum 'C39 H39 Cu3 N6 O6'
_chemical_formula_weight 878.38
_chemical_name_systematic
; 
 ? 
;
_space_group_IT_number 29
_symmetry_cell_setting orthorhombic
_symmetry_space_group_name_Hall 'P 2c -2ac'
_symmetry_space_group_name_H-M 'P c a 21'
_atom_sites_solution_hydrogens geom
_atom_sites_solution_primary direct
_atom_sites_solution_secondary difmap
_audit_creation_method SHELXL-97
_cell_angle_alpha 90.00
_cell_angle_beta 90.00
_cell_angle_gamma 90.00
_cell_formula_units_Z 8
_cell_length_a 23.6311(5)
_cell_length_b 9.3745(2)
_cell_length_c 37.0046(9)
_cell_measurement_reflns_used 8358
_cell_measurement_temperature 293(2)
_cell_measurement_theta_max 73.0135
_cell_measurement_theta_min 3.0309
_cell_volume 8197.6(3)
_computing_cell_refinement
;
CrysAlisPro, Agilent Technologies,
Version 1.171.35.21 (release 20-01-2012 CrysAlis171 .NET)
(compiled Jan 23 2012,18:06:46)
;
_computing_data_collection
;
CrysAlisPro, Agilent Technologies,
Version 1.171.35.21 (release 20-01-2012 CrysAlis171 .NET)
(compiled Jan 23 2012,18:06:46)
;
_computing_data_reduction
;
CrysAlisPro, Agilent Technologies,
Version 1.171.35.21 (release 20-01-2012 CrysAlis171 .NET)
(compiled Jan 23 2012,18:06:46)
;
_computing_structure_refinement 'SHELXL-97 (Sheldrick, 1997)'
_computing_structure_solution 'SHELXS-97 (Sheldrick, 1990)'
_diffrn_ambient_temperature 293(2)
_diffrn_detector_area_resol_mean 10.4098
_diffrn_measured_fraction_theta_full 0.975
_diffrn_measured_fraction_theta_max 0.975
_diffrn_measurement_device_type 'Xcalibur, Atlas, Gemini'
_diffrn_measurement_method '\w scans'
_diffrn_radiation_monochromator graphite
_diffrn_radiation_source 'fine-focus sealed tube'
_diffrn_radiation_type CuK\a
_diffrn_radiation_wavelength 1.54184
_diffrn_reflns_av_R_equivalents 0.0232
_diffrn_reflns_av_sigmaI/netI 0.0296
_diffrn_reflns_limit_h_max 29
_diffrn_reflns_limit_h_min -27
_diffrn_reflns_limit_k_max 5
_diffrn_reflns_limit_k_min -11
_diffrn_reflns_limit_l_max 42
_diffrn_reflns_limit_l_min -45
_diffrn_reflns_number 23011
_diffrn_reflns_theta_full 73.17
_diffrn_reflns_theta_max 73.17
_diffrn_reflns_theta_min 3.74
_exptl_absorpt_coefficient_mu 2.225
_exptl_absorpt_correction_T_max 0.7761
_exptl_absorpt_correction_T_min 0.7458
_exptl_absorpt_correction_type multi-scan
_exptl_absorpt_process_details
;
CrysAlisPro, Agilent Technologies,
Version 1.171.35.21 (release 20-01-2012 CrysAlis171 .NET)
(compiled Jan 23 2012,18:06:46)
Empirical absorption correction using spherical harmonics,
 implemented in SCALE3 ABSPACK scaling algorithm.
;
_exptl_crystal_colour coloeless
_exptl_crystal_density_diffrn 1.423
_exptl_crystal_density_method 'not measured'
_exptl_crystal_description block
_exptl_crystal_F_000 3600
_exptl_crystal_size_max 0.14
_exptl_crystal_size_mid 0.12
_exptl_crystal_size_min 0.12
_refine_diff_density_max 0.898
_refine_diff_density_min -0.939
_refine_diff_density_rms 0.076
_refine_ls_abs_structure_details 'Flack H D (1983), Acta Cryst. A39, 876-881'
_refine_ls_abs_structure_Flack 0.02(4)
_refine_ls_extinction_method none
_refine_ls_goodness_of_fit_ref 1.030
_refine_ls_hydrogen_treatment mixed
_refine_ls_matrix_type full
_refine_ls_number_parameters 949
_refine_ls_number_reflns 12413
_refine_ls_number_restraints 3
_refine_ls_restrained_S_all 1.030
_refine_ls_R_factor_all 0.0722
_refine_ls_R_factor_gt 0.0598
_refine_ls_shift/su_max 0.066
_refine_ls_shift/su_mean 0.002
_refine_ls_structure_factor_coef Fsqd
_refine_ls_weighting_details 'calc w=1/[\s^2^(Fo^2^)+(0.1244P)^2^+3.1477P] where P=(Fo^2^+2Fc^2^)/3'
_refine_ls_weighting_scheme calc
_refine_ls_wR_factor_gt 0.1722
_refine_ls_wR_factor_ref 0.1892
_reflns_number_gt 10064
_reflns_number_total 12413
_reflns_threshold_expression >2sigma(I)
_cod_data_source_file ic5016687_si_002.cif
_cod_data_source_block 2a
_cod_depositor_comments
;
The following automatic conversions were performed:

'_symmetry_cell_setting' value 'Orthorhombic' changed to
'orthorhombic' according to
/home/saulius/struct/COD-crude-data--automatic-downloads/rss-feeds/ACS/lib/dictionaries/cif_core.dic
dictionary named 'cif_core.dic' version 2.4.2 from 2011-04-26.

Automatic conversion script
Id: cif_fix_values 2827 2014-09-09 07:05:25Z andrius 

 Adding full bibliography for 4341381--4341384.cif.
;
_cod_original_sg_symbol_H-M Pca21
_cod_database_code 4341382

loop_
_symmetry_equiv_pos_as_xyz
'x, y, z'
'-x, -y, z+1/2'
'-x+1/2, y, z+1/2'
'x+1/2, -y, z'

loop_
_atom_site_label
_atom_site_type_symbol
_atom_site_fract_x
_atom_site_fract_y
_atom_site_fract_z
_atom_site_U_iso_or_equiv
_atom_site_adp_type
_atom_site_occupancy
_atom_site_symmetry_multiplicity
_atom_site_calc_flag
_atom_site_refinement_flags
Cu1 Cu 0.43757(4) 0.76404(13) 0.35120(3) 0.0719(3) Uani 1 1 d .
Cu2 Cu 0.33033(5) 0.70206(13) 0.30033(3) 0.0702(3) Uani 1 1 d .
Cu3 Cu 0.45201(4) 0.56421(13) 0.28269(3) 0.0692(3) Uani 1 1 d .
Cu4 Cu 0.46857(5) 0.79795(12) 0.22282(3) 0.0698(3) Uani 1 1 d .
Cu5 Cu 0.36115(4) 0.73481(12) 0.17234(3) 0.0698(3) Uani 1 1 d .
Cu6 Cu 0.34622(4) 0.93500(12) 0.24038(3) 0.0670(3) Uani 1 1 d .
N1 N 0.3681(2) 0.8497(7) 0.36139(18) 0.0683(14) Uani 1 1 d .
N2 N 0.3220(2) 0.8170(7) 0.34059(17) 0.0660(14) Uani 1 1 d .
N3 N 0.3370(2) 0.5744(7) 0.26256(17) 0.0668(14) Uani 1 1 d .
N4 N 0.3894(2) 0.5134(7) 0.25524(16) 0.0623(13) Uani 1 1 d .
N5 N 0.5147(2) 0.5948(7) 0.31249(18) 0.0673(14) Uani 1 1 d .
N6 N 0.5063(2) 0.6718(7) 0.34374(17) 0.0712(15) Uani 1 1 d .
N7 N 0.4779(2) 0.6820(7) 0.18307(17) 0.0668(14) Uani 1 1 d .
N8 N 0.4296(2) 0.6478(7) 0.16232(19) 0.0686(15) Uani 1 1 d .
N9 N 0.2925(2) 0.8255(7) 0.17977(17) 0.0670(14) Uani 1 1 d .
N10 N 0.2842(2) 0.9043(7) 0.21034(18) 0.0681(15) Uani 1 1 d .
N11 N 0.4088(2) 0.9858(6) 0.26773(17) 0.0620(13) Uani 1 1 d .
N12 N 0.4610(2) 0.9280(7) 0.26047(16) 0.0648(14) Uani 1 1 d .
C1 C 0.0591(5) 1.2539(16) 0.5127(4) 0.129(2) Uani 1 1 d .
H1A H 0.0481 1.3286 0.4964 0.193 Uiso 1 1 calc R
H1B H 0.0680 1.2942 0.5358 0.193 Uiso 1 1 calc R
H1C H 0.0285 1.1872 0.5152 0.193 Uiso 1 1 calc R
C2 C 0.1574(6) 1.2507(13) 0.4907(3) 0.117(3) Uani 1 1 d D
C3 C 0.1921(5) 1.1717(13) 0.4636(3) 0.103(3) Uani 1 1 d D
C4 C 0.1750(4) 1.0349(13) 0.4509(2) 0.096(3) Uani 1 1 d .
H4 H 0.1417 0.9932 0.4593 0.115 Uiso 1 1 calc R
C5 C 0.2076(3) 0.9671(10) 0.4267(2) 0.076(2) Uani 1 1 d .
H5 H 0.1968 0.8769 0.4188 0.092 Uiso 1 1 calc R
C6 C 0.2571(3) 1.0275(7) 0.41293(19) 0.0651(16) Uani 1 1 d .
C7 C 0.2732(5) 1.1628(9) 0.4254(3) 0.090(2) Uani 1 1 d .
H7 H 0.3063 1.2049 0.4170 0.108 Uiso 1 1 calc R
C8 C 0.2395(8) 1.2329(11) 0.4500(3) 0.127(5) Uani 1 1 d .
H8 H 0.2496 1.3242 0.4576 0.152 Uiso 1 1 calc R
C9 C 0.2192(3) 0.8602(11) 0.3396(2) 0.085(2) Uani 1 1 d .
H9A H 0.2211 0.8862 0.3146 0.127 Uiso 1 1 calc R
H9B H 0.1929 0.9216 0.3518 0.127 Uiso 1 1 calc R
H9C H 0.2068 0.7630 0.3417 0.127 Uiso 1 1 calc R
C10 C 0.2760(3) 0.8753(8) 0.3562(2) 0.0654(16) Uani 1 1 d .
C11 C 0.2936(3) 0.9498(8) 0.3879(2) 0.0673(17) Uani 1 1 d .
C12 C 0.3517(3) 0.9304(8) 0.3895(2) 0.0663(17) Uani 1 1 d .
C13 C 0.3937(4) 0.9803(11) 0.4164(3) 0.088(2) Uani 1 1 d .
H13A H 0.4263 0.9193 0.4157 0.132 Uiso 1 1 calc R
H13B H 0.3772 0.9777 0.4401 0.132 Uiso 1 1 calc R
H13C H 0.4048 1.0763 0.4107 0.132 Uiso 1 1 calc R
C14 C 0.8834(5) 0.4224(16) 0.4389(4) 0.129(2) Uani 1 1 d .
H14A H 0.9113 0.4276 0.4201 0.193 Uiso 1 1 calc R
H14B H 0.8873 0.3336 0.4516 0.193 Uiso 1 1 calc R
H14C H 0.8888 0.5000 0.4555 0.193 Uiso 1 1 calc R
C15 C 0.8226(3) 0.4819(9) 0.3907(3) 0.077(2) Uani 1 1 d .
C16 C 0.7635(3) 0.5024(7) 0.3782(2) 0.0584(15) Uani 1 1 d .
C17 C 0.7188(3) 0.4633(10) 0.3999(3) 0.079(2) Uani 1 1 d .
H17 H 0.7248 0.4209 0.4224 0.094 Uiso 1 1 calc R
C18 C 0.6637(3) 0.4893(9) 0.3872(3) 0.073(2) Uani 1 1 d .
H18 H 0.6333 0.4624 0.4016 0.088 Uiso 1 1 calc R
C19 C 0.6529(3) 0.5502(8) 0.3557(2) 0.0691(17) Uani 1 1 d .
C20 C 0.6980(3) 0.5851(9) 0.3340(2) 0.077(2) Uani 1 1 d .
H20 H 0.6911 0.6254 0.3114 0.092 Uiso 1 1 calc R
C21 C 0.7533(3) 0.5622(8) 0.3446(2) 0.0734(19) Uani 1 1 d .
H21 H 0.7832 0.5864 0.3294 0.088 Uiso 1 1 calc R
C22 C 0.5581(4) 0.7300(11) 0.3992(2) 0.090(3) Uani 1 1 d .
H22A H 0.5342 0.8128 0.3999 0.136 Uiso 1 1 calc R
H22B H 0.5966 0.7579 0.4036 0.136 Uiso 1 1 calc R
H22C H 0.5462 0.6639 0.4175 0.136 Uiso 1 1 calc R
C23 C 0.5538(3) 0.6611(8) 0.3632(2) 0.0707(18) Uani 1 1 d .
C24 C 0.5937(3) 0.5837(8) 0.3444(2) 0.0720(18) Uani 1 1 d .
C25 C 0.5663(3) 0.5410(9) 0.3119(2) 0.0702(17) Uani 1 1 d .
C26 C 0.5866(4) 0.4430(12) 0.2836(3) 0.095(3) Uani 1 1 d .
H26A H 0.5563 0.3817 0.2762 0.143 Uiso 1 1 calc R
H26B H 0.6172 0.3864 0.2930 0.143 Uiso 1 1 calc R
H26C H 0.5998 0.4973 0.2633 0.143 Uiso 1 1 calc R
C27 C 0.1881(6) 0.1829(17) 0.0336(4) 0.136(3) Uani 1 1 d .
H27A H 0.1980 0.2514 0.0154 0.204 Uiso 1 1 calc R
H27B H 0.1478 0.1704 0.0339 0.204 Uiso 1 1 calc R
H27C H 0.2060 0.0934 0.0283 0.204 Uiso 1 1 calc R
C28 C 0.2492(5) 0.1678(17) 0.0844(4) 0.129(2) Uani 1 1 d .
C29 C 0.2658(3) 0.2311(8) 0.1191(2) 0.0718(18) Uani 1 1 d .
C30 C 0.2440(3) 0.3604(8) 0.1312(2) 0.0723(18) Uani 1 1 d .
H30 H 0.2165 0.4073 0.1178 0.087 Uiso 1 1 calc R
C31 C 0.2630(3) 0.4189(8) 0.1630(2) 0.075(2) Uani 1 1 d .
H31 H 0.2473 0.5043 0.1709 0.091 Uiso 1 1 calc R
C32 C 0.3047(3) 0.3557(7) 0.1837(2) 0.0637(16) Uani 1 1 d .
C33 C 0.3253(3) 0.2238(8) 0.1709(3) 0.0718(19) Uani 1 1 d .
H33 H 0.3531 0.1757 0.1838 0.086 Uiso 1 1 calc R
C34 C 0.3045(4) 0.1663(9) 0.1397(2) 0.079(2) Uani 1 1 d .
H34 H 0.3179 0.0776 0.1324 0.095 Uiso 1 1 calc R
C35 C 0.2384(3) 0.5667(10) 0.2411(2) 0.078(2) Uani 1 1 d .
H35A H 0.2308 0.6037 0.2648 0.117 Uiso 1 1 calc R
H35B H 0.2144 0.4859 0.2366 0.117 Uiso 1 1 calc R
H35C H 0.2310 0.6392 0.2234 0.117 Uiso 1 1 calc R
C36 C 0.3007(3) 0.5205(9) 0.2387(2) 0.0653(17) Uani 1 1 d .
C37 C 0.3275(3) 0.4238(8) 0.2154(2) 0.0614(15) Uani 1 1 d .
C38 C 0.3839(3) 0.4239(7) 0.22750(19) 0.0603(15) Uani 1 1 d .
C39 C 0.4340(3) 0.3427(8) 0.2142(2) 0.0692(18) Uani 1 1 d .
H39A H 0.4672 0.3735 0.2269 0.104 Uiso 1 1 calc R
H39B H 0.4389 0.3596 0.1888 0.104 Uiso 1 1 calc R
H39C H 0.4282 0.2426 0.2183 0.104 Uiso 1 1 calc R
C40 C 0.7269(10) 0.224(2) 0.0008(5) 0.205(10) Uani 1 1 d .
H40A H 0.7137 0.2492 -0.0229 0.307 Uiso 1 1 calc R
H40B H 0.7244 0.1230 0.0040 0.307 Uiso 1 1 calc R
H40C H 0.7655 0.2541 0.0035 0.307 Uiso 1 1 calc R
C41 C 0.6425(6) 0.2468(14) 0.0329(3) 0.111(4) Uani 1 1 d .
C42 C 0.6092(4) 0.3255(10) 0.0600(2) 0.077(2) Uani 1 1 d .
C43 C 0.5585(4) 0.2702(9) 0.0713(3) 0.082(2) Uani 1 1 d .
H43 H 0.5464 0.1839 0.0616 0.099 Uiso 1 1 calc R
C44 C 0.5244(4) 0.3389(8) 0.0968(2) 0.077(2) Uani 1 1 d .
H44 H 0.4911 0.2967 0.1048 0.093 Uiso 1 1 calc R
C45 C 0.5411(3) 0.4713(8) 0.10984(18) 0.0628(16) Uani 1 1 d .
C46 C 0.5911(3) 0.5292(9) 0.0976(2) 0.0736(19) Uani 1 1 d .
H46 H 0.6026 0.6184 0.1058 0.088 Uiso 1 1 calc R
C47 C 0.6251(3) 0.4545(9) 0.0726(2) 0.0729(19) Uani 1 1 d .
H47 H 0.6590 0.4947 0.0648 0.087 Uiso 1 1 calc R
C48 C 0.4041(4) 0.5132(11) 0.1076(3) 0.091(3) Uani 1 1 d .
H48A H 0.3889 0.4235 0.1155 0.136 Uiso 1 1 calc R
H48B H 0.4223 0.5009 0.0846 0.136 Uiso 1 1 calc R
H48C H 0.3740 0.5815 0.1053 0.136 Uiso 1 1 calc R
C49 C 0.4467(3) 0.5660(8) 0.1348(2) 0.0650(17) Uani 1 1 d .
C50 C 0.5052(3) 0.5503(7) 0.13600(18) 0.0593(14) Uani 1 1 d .
C51 C 0.5224(3) 0.6233(8) 0.1666(2) 0.0662(16) Uani 1 1 d .
C52 C 0.5805(3) 0.6404(11) 0.1837(3) 0.082(2) Uani 1 1 d .
H52A H 0.6036 0.7005 0.1687 0.123 Uiso 1 1 calc R
H52B H 0.5981 0.5486 0.1861 0.123 Uiso 1 1 calc R
H52C H 0.5766 0.6830 0.2072 0.123 Uiso 1 1 calc R
C53 C -0.0873(6) 1.0747(17) 0.0864(4) 0.136(3) Uani 1 1 d .
H53A H -0.0861 1.1363 0.0657 0.204 Uiso 1 1 calc R
H53B H -0.1100 1.1176 0.1049 0.204 Uiso 1 1 calc R
H53C H -0.1035 0.9846 0.0796 0.204 Uiso 1 1 calc R
C54 C -0.0269(3) 1.0089(10) 0.1345(3) 0.083(2) Uani 1 1 d .
C55 C 0.0332(6) 0.9971(17) 0.1458(4) 0.129(3) Uani 1 1 d .
C56 C 0.0446(3) 0.9355(9) 0.1794(2) 0.077(2) Uani 1 1 d .
H56 H 0.0149 0.9119 0.1947 0.093 Uiso 1 1 calc R
C57 C 0.1009(3) 0.9089(9) 0.1902(2) 0.077(2) Uani 1 1 d .
H57 H 0.1080 0.8684 0.2127 0.093 Uiso 1 1 calc R
C58 C 0.1460(3) 0.9426(8) 0.1677(2) 0.0671(17) Uani 1 1 d .
C59 C 0.1353(3) 1.0022(11) 0.1333(3) 0.086(2) Uani 1 1 d .
H59 H 0.1649 1.0222 0.1175 0.103 Uiso 1 1 calc R
C60 C 0.0786(3) 1.0307(10) 0.1234(3) 0.078(2) Uani 1 1 d .
H60 H 0.0714 1.0734 0.1012 0.093 Uiso 1 1 calc R
C61 C 0.2123(3) 1.0535(12) 0.2393(3) 0.093(3) Uani 1 1 d .
H61A H 0.1731 1.0351 0.2444 0.139 Uiso 1 1 calc R
H61B H 0.2167 1.1506 0.2315 0.139 Uiso 1 1 calc R
H61C H 0.2344 1.0376 0.2606 0.139 Uiso 1 1 calc R
C62 C 0.2315(3) 0.9573(9) 0.2105(2) 0.0693(17) Uani 1 1 d .
C63 C 0.2048(3) 0.9133(8) 0.1790(2) 0.0660(16) Uani 1 1 d .
C64 C 0.2445(3) 0.8337(8) 0.1595(2) 0.0687(17) Uani 1 1 d .
C65 C 0.2406(4) 0.7661(10) 0.1229(3) 0.086(2) Uani 1 1 d .
H65A H 0.2427 0.8386 0.1046 0.129 Uiso 1 1 calc R
H65B H 0.2052 0.7163 0.1208 0.129 Uiso 1 1 calc R
H65C H 0.2712 0.7000 0.1198 0.129 Uiso 1 1 calc R
C66 C 0.5250(5) 1.4782(16) 0.4906(3) 0.129(3) Uani 1 1 d D
H66A H 0.5058 1.4136 0.5065 0.194 Uiso 1 1 calc R
H66B H 0.5086 1.5714 0.4926 0.194 Uiso 1 1 calc R
H66C H 0.5644 1.4826 0.4970 0.194 Uiso 1 1 calc R
C67 C 0.5467(6) 1.3226(14) 0.4402(3) 0.117(3) Uani 1 1 d .
C68 C 0.5286(4) 1.2622(9) 0.4056(2) 0.075(2) Uani 1 1 d .
C69 C 0.4893(4) 1.3345(9) 0.3842(3) 0.086(2) Uani 1 1 d .
H69 H 0.4746 1.4211 0.3920 0.103 Uiso 1 1 calc R
C70 C 0.4724(3) 1.2777(8) 0.3517(3) 0.0737(19) Uani 1 1 d .
H70 H 0.4471 1.3273 0.3370 0.088 Uiso 1 1 calc R
C71 C 0.4934(3) 1.1447(8) 0.3406(2) 0.0619(15) Uani 1 1 d .
C72 C 0.5341(3) 1.0779(9) 0.3612(3) 0.080(2) Uani 1 1 d .
H72 H 0.5497 0.9925 0.3532 0.096 Uiso 1 1 calc R
C73 C 0.5519(4) 1.1356(10) 0.3934(2) 0.084(2) Uani 1 1 d .
H73 H 0.5796 1.0897 0.4069 0.101 Uiso 1 1 calc R
C74 C 0.3628(3) 1.1522(9) 0.3087(2) 0.0736(19) Uani 1 1 d .
H74A H 0.3583 1.2397 0.2955 0.110 Uiso 1 1 calc R
H74B H 0.3673 1.1731 0.3340 0.110 Uiso 1 1 calc R
H74C H 0.3300 1.0935 0.3054 0.110 Uiso 1 1 calc R
C75 C 0.4142(3) 1.0750(7) 0.29523(18) 0.0577(14) Uani 1 1 d .
C76 C 0.4696(3) 1.0748(8) 0.3073(2) 0.0616(15) Uani 1 1 d .
C77 C 0.4980(3) 0.9787(8) 0.2850(2) 0.0670(17) Uani 1 1 d .
C78 C 0.5578(3) 0.9343(10) 0.2828(3) 0.081(2) Uani 1 1 d .
H78A H 0.5633 0.8491 0.2967 0.122 Uiso 1 1 calc R
H78B H 0.5815 1.0089 0.2921 0.122 Uiso 1 1 calc R
H78C H 0.5675 0.9162 0.2580 0.122 Uiso 1 1 calc R
O1 O 0.1082(5) 1.1811(13) 0.4985(3) 0.151(3) Uani 1 1 d .
O2 O 0.1793(6) 1.3606(11) 0.5049(3) 0.169(3) Uani 1 1 d .
O3 O 0.8267(3) 0.4313(8) 0.4231(2) 0.098(2) Uani 1 1 d .
O4 O 0.8631(2) 0.5133(8) 0.3725(2) 0.0957(19) Uani 1 1 d .
O5 O 0.2075(5) 0.2349(12) 0.0696(3) 0.151(3) Uani 1 1 d .
O6 O 0.2693(6) 0.0623(11) 0.0713(3) 0.169(3) Uani 1 1 d .
O7 O 0.6917(4) 0.2961(11) 0.0280(3) 0.139(3) Uani 1 1 d .
O8 O 0.6297(5) 0.1454(12) 0.0182(3) 0.152(4) Uani 1 1 d .
O9 O -0.0299(3) 1.0525(10) 0.0999(2) 0.116(2) Uani 1 1 d .
O10 O -0.0652(3) 0.9807(9) 0.1535(3) 0.111(3) Uani 1 1 d .
O11 O 0.5195(4) 1.4267(10) 0.4526(2) 0.145(4) Uani 1 1 d D
O12 O 0.5862(5) 1.2617(10) 0.4581(3) 0.140(3) Uani 1 1 d .

loop_
_atom_site_aniso_label
_atom_site_aniso_U_11
_atom_site_aniso_U_22
_atom_site_aniso_U_33
_atom_site_aniso_U_23
_atom_site_aniso_U_13
_atom_site_aniso_U_12
Cu1 0.0507(5) 0.0894(7) 0.0755(6) -0.0066(6) 0.0041(5) 0.0081(5)
Cu2 0.0599(6) 0.0869(7) 0.0637(6) -0.0120(5) 0.0049(5) 0.0036(5)
Cu3 0.0474(5) 0.0910(7) 0.0694(6) -0.0071(5) -0.0071(5) 0.0009(5)
Cu4 0.0579(5) 0.0866(7) 0.0649(6) -0.0124(5) 0.0059(5) 0.0020(5)
Cu5 0.0494(5) 0.0858(6) 0.0742(6) -0.0058(6) 0.0046(5) 0.0075(5)
Cu6 0.0471(5) 0.0877(6) 0.0663(6) -0.0067(5) -0.0054(4) -0.0004(5)
N1 0.053(3) 0.078(3) 0.074(4) -0.012(3) 0.008(3) 0.006(3)
N2 0.054(3) 0.080(3) 0.064(3) 0.002(3) 0.005(3) 0.004(3)
N3 0.051(3) 0.093(4) 0.057(3) -0.008(3) -0.003(3) 0.000(3)
N4 0.045(2) 0.079(3) 0.063(3) -0.004(3) 0.002(2) 0.002(2)
N5 0.040(2) 0.089(4) 0.073(4) -0.008(3) -0.008(3) 0.003(2)
N6 0.048(3) 0.096(4) 0.070(4) -0.014(3) -0.005(3) 0.005(3)
N7 0.051(3) 0.082(4) 0.067(3) -0.011(3) 0.000(3) 0.005(3)
N8 0.048(3) 0.078(3) 0.080(4) -0.007(3) 0.006(3) -0.005(3)
N9 0.053(3) 0.079(3) 0.068(3) -0.004(3) -0.002(3) -0.003(3)
N10 0.047(3) 0.088(4) 0.069(3) -0.013(3) 0.002(3) 0.002(3)
N11 0.045(2) 0.079(3) 0.062(3) -0.006(3) 0.001(2) -0.001(2)
N12 0.049(3) 0.090(4) 0.055(3) -0.008(3) 0.004(2) -0.001(3)
C1 0.080(4) 0.177(7) 0.129(6) 0.000(5) -0.012(4) 0.006(4)
C2 0.140(8) 0.119(6) 0.091(5) -0.024(4) 0.000(5) -0.028(5)
C3 0.113(8) 0.114(7) 0.083(6) -0.004(6) 0.017(6) 0.052(6)
C4 0.078(5) 0.137(8) 0.073(5) -0.004(5) 0.006(4) 0.039(5)
C5 0.065(4) 0.088(5) 0.077(5) 0.003(4) 0.003(4) 0.011(4)
C6 0.067(4) 0.069(4) 0.060(4) 0.000(3) 0.000(3) 0.014(3)
C7 0.106(7) 0.077(5) 0.087(6) -0.007(4) 0.014(5) 0.010(5)
C8 0.227(17) 0.079(5) 0.075(6) -0.011(5) 0.025(8) 0.039(8)
C9 0.060(4) 0.119(6) 0.075(5) -0.009(5) -0.005(4) 0.015(4)
C10 0.057(3) 0.077(4) 0.063(4) -0.002(3) 0.010(3) 0.003(3)
C11 0.066(4) 0.067(4) 0.069(4) 0.005(3) 0.008(3) 0.001(3)
C12 0.057(4) 0.067(4) 0.074(4) -0.007(3) 0.009(3) -0.001(3)
C13 0.082(5) 0.102(6) 0.081(5) -0.026(5) 0.002(4) -0.002(5)
C14 0.080(4) 0.177(7) 0.129(6) 0.000(5) -0.012(4) 0.006(4)
C15 0.044(3) 0.075(4) 0.111(7) -0.003(5) -0.010(4) 0.000(3)
C16 0.039(3) 0.061(3) 0.076(4) -0.005(3) -0.015(3) 0.000(2)
C17 0.052(4) 0.097(5) 0.087(5) 0.011(5) -0.008(4) -0.002(4)
C18 0.047(3) 0.077(4) 0.096(6) 0.005(4) -0.009(4) -0.006(3)
C19 0.049(3) 0.080(4) 0.078(4) -0.005(4) 0.000(3) 0.000(3)
C20 0.057(4) 0.100(5) 0.073(4) 0.002(4) -0.006(3) 0.004(4)
C21 0.047(3) 0.087(4) 0.087(5) -0.004(4) 0.000(3) -0.002(3)
C22 0.083(5) 0.122(7) 0.067(5) -0.022(5) -0.015(4) 0.022(5)
C23 0.055(3) 0.084(4) 0.073(4) -0.001(4) -0.010(3) 0.001(3)
C24 0.057(4) 0.084(4) 0.075(5) -0.001(4) -0.010(3) -0.001(3)
C25 0.051(3) 0.087(4) 0.072(4) -0.008(4) -0.002(3) 0.002(3)
C26 0.062(4) 0.135(8) 0.088(6) -0.023(6) 0.002(5) 0.010(5)
C27 0.122(7) 0.179(9) 0.108(6) -0.011(6) -0.047(5) 0.002(6)
C28 0.080(4) 0.177(7) 0.129(6) 0.000(5) -0.012(4) 0.006(4)
C29 0.063(4) 0.075(4) 0.077(5) -0.008(4) -0.005(4) -0.010(3)
C30 0.062(4) 0.078(4) 0.077(5) -0.007(4) -0.011(4) 0.004(3)
C31 0.070(4) 0.079(4) 0.078(5) -0.009(4) -0.019(4) 0.015(4)
C32 0.059(4) 0.063(3) 0.069(4) -0.001(3) -0.002(3) -0.008(3)
C33 0.062(4) 0.067(4) 0.086(5) -0.003(4) -0.008(4) 0.001(3)
C34 0.085(5) 0.069(4) 0.082(5) -0.008(4) -0.007(4) -0.008(4)
C35 0.048(3) 0.119(6) 0.068(4) -0.006(4) 0.005(3) -0.006(4)
C36 0.044(3) 0.085(5) 0.067(4) 0.006(4) -0.001(3) -0.001(3)
C37 0.049(3) 0.074(4) 0.061(4) -0.005(3) -0.003(3) -0.002(3)
C38 0.051(3) 0.070(4) 0.059(3) 0.000(3) 0.005(3) -0.003(3)
C39 0.050(3) 0.078(4) 0.079(5) -0.005(4) -0.004(3) -0.001(3)
C40 0.27(2) 0.198(16) 0.151(14) -0.043(12) 0.092(16) 0.099(16)
C41 0.132(10) 0.118(8) 0.084(6) -0.003(6) 0.027(6) 0.064(7)
C42 0.079(5) 0.089(5) 0.063(4) 0.001(4) 0.009(4) 0.027(4)
C43 0.090(6) 0.072(4) 0.084(5) -0.013(4) 0.006(5) 0.007(4)
C44 0.080(5) 0.066(4) 0.086(5) -0.004(4) 0.014(4) 0.001(4)
C45 0.056(3) 0.077(4) 0.055(3) -0.003(3) 0.004(3) 0.014(3)
C46 0.057(4) 0.086(5) 0.078(5) -0.019(4) 0.006(4) 0.000(3)
C47 0.056(4) 0.096(5) 0.066(4) -0.004(4) 0.009(3) 0.009(3)
C48 0.066(5) 0.110(7) 0.097(6) -0.026(5) -0.012(4) -0.005(5)
C49 0.054(3) 0.077(4) 0.064(4) -0.003(3) 0.004(3) -0.002(3)
C50 0.050(3) 0.071(4) 0.056(3) -0.007(3) 0.003(3) 0.004(3)
C51 0.048(3) 0.082(4) 0.069(4) -0.005(3) 0.003(3) 0.005(3)
C52 0.060(4) 0.104(6) 0.082(5) -0.014(5) -0.005(4) 0.006(4)
C53 0.122(7) 0.179(9) 0.108(6) -0.011(6) -0.047(5) 0.002(6)
C54 0.055(4) 0.080(5) 0.114(7) -0.001(5) -0.012(5) -0.005(4)
C55 0.109(6) 0.154(8) 0.125(7) -0.034(6) -0.028(5) 0.010(6)
C56 0.045(3) 0.102(5) 0.084(5) 0.011(4) 0.001(3) -0.009(3)
C57 0.057(4) 0.099(5) 0.076(5) 0.002(4) -0.010(3) -0.005(4)
C58 0.040(3) 0.080(4) 0.081(4) -0.006(4) -0.015(3) 0.004(3)
C59 0.049(4) 0.129(7) 0.079(5) 0.015(5) -0.004(4) -0.007(4)
C60 0.049(4) 0.101(5) 0.084(5) 0.019(4) -0.007(4) -0.006(4)
C61 0.056(4) 0.127(7) 0.095(6) -0.035(6) -0.012(4) 0.012(4)
C62 0.045(3) 0.094(5) 0.069(4) -0.005(4) -0.004(3) 0.011(3)
C63 0.042(3) 0.085(4) 0.072(4) -0.001(4) -0.003(3) -0.001(3)
C64 0.050(3) 0.089(5) 0.068(4) -0.009(4) -0.003(3) -0.002(3)
C65 0.078(5) 0.093(5) 0.087(6) -0.015(5) -0.008(5) 0.010(4)
C66 0.109(6) 0.154(8) 0.125(7) -0.034(6) -0.028(5) 0.010(6)
C67 0.140(8) 0.119(6) 0.091(5) -0.024(4) 0.000(5) -0.028(5)
C68 0.074(5) 0.079(4) 0.072(4) -0.011(4) -0.010(4) -0.017(4)
C69 0.079(5) 0.073(4) 0.106(6) -0.025(5) -0.017(5) 0.001(4)
C70 0.071(4) 0.076(5) 0.075(5) 0.000(4) -0.006(4) -0.007(3)
C71 0.045(3) 0.078(4) 0.063(4) 0.004(3) 0.001(3) -0.006(3)
C72 0.071(4) 0.089(5) 0.080(5) -0.016(4) -0.009(4) 0.008(4)
C73 0.075(5) 0.099(6) 0.078(5) -0.014(4) -0.028(4) 0.007(4)
C74 0.055(4) 0.091(5) 0.076(5) -0.012(4) 0.001(3) 0.009(3)
C75 0.051(3) 0.067(4) 0.055(3) -0.004(3) 0.000(3) 0.002(3)
C76 0.054(3) 0.071(4) 0.060(4) 0.006(3) 0.008(3) -0.003(3)
C77 0.055(3) 0.083(4) 0.063(4) -0.006(4) 0.000(3) -0.007(3)
C78 0.054(4) 0.103(6) 0.087(5) -0.014(5) 0.003(4) -0.003(4)
O1 0.142(6) 0.186(7) 0.125(5) -0.046(5) 0.011(4) 0.028(5)
O2 0.242(9) 0.129(5) 0.135(6) -0.054(4) 0.009(6) 0.037(5)
O3 0.064(3) 0.127(5) 0.103(5) 0.022(4) -0.022(3) 0.006(3)
O4 0.047(3) 0.117(4) 0.123(5) 0.012(4) -0.019(3) -0.003(3)
O5 0.142(6) 0.186(7) 0.125(5) -0.046(5) 0.011(4) 0.028(5)
O6 0.242(9) 0.129(5) 0.135(6) -0.054(4) 0.009(6) 0.037(5)
O7 0.112(6) 0.173(8) 0.132(7) 0.014(6) 0.065(6) 0.050(6)
O8 0.163(9) 0.152(8) 0.142(8) -0.039(7) 0.050(7) 0.040(7)
O9 0.071(4) 0.171(7) 0.106(5) 0.009(5) -0.023(4) 0.013(4)
O10 0.061(3) 0.131(6) 0.140(7) 0.027(5) -0.015(4) -0.017(4)
O11 0.171(8) 0.149(7) 0.113(6) -0.066(5) -0.062(6) 0.026(6)
O12 0.166(8) 0.145(7) 0.108(6) -0.004(5) -0.080(6) 0.000(6)

loop_
_atom_type_symbol
_atom_type_description
_atom_type_scat_dispersion_real
_atom_type_scat_dispersion_imag
_atom_type_scat_source
C C 0.0181 0.0091 'International Tables Vol C Tables 4.2.6.8 and 6.1.1.4'
H H 0.0000 0.0000 'International Tables Vol C Tables 4.2.6.8 and 6.1.1.4'
O O 0.0492 0.0322 'International Tables Vol C Tables 4.2.6.8 and 6.1.1.4'
N N 0.0311 0.0180 'International Tables Vol C Tables 4.2.6.8 and 6.1.1.4'
Cu Cu -1.9646 0.5888 'International Tables Vol C Tables 4.2.6.8 and 6.1.1.4'

loop_
_geom_angle_atom_site_label_1
_geom_angle_atom_site_label_2
_geom_angle_atom_site_label_3
_geom_angle
N6 Cu1 N1 176.3(3)
N3 Cu2 N2 175.2(3)
N4 Cu3 N5 173.6(3)
N7 Cu4 N12 175.1(3)
N8 Cu5 N9 176.9(3)
N11 Cu6 N10 173.4(3)
C12 N1 N2 109.4(6)
C12 N1 Cu1 130.7(5)
N2 N1 Cu1 119.3(5)
C10 N2 N1 108.0(6)
C10 N2 Cu2 132.0(5)
N1 N2 Cu2 119.9(4)
C36 N3 N4 106.8(6)
C36 N3 Cu2 133.9(5)
N4 N3 Cu2 119.3(4)
C38 N4 N3 108.8(5)
C38 N4 Cu3 131.4(5)
N3 N4 Cu3 119.9(5)
C25 N5 N6 110.3(6)
C25 N5 Cu3 131.7(5)
N6 N5 Cu3 117.5(4)
C23 N6 N5 106.9(6)
C23 N6 Cu1 133.4(6)
N5 N6 Cu1 119.6(4)
C51 N7 N8 107.2(6)
C51 N7 Cu4 134.6(5)
N8 N7 Cu4 118.1(4)
C49 N8 N7 107.5(5)
C49 N8 Cu5 132.0(5)
N7 N8 Cu5 119.9(5)
C64 N9 N10 107.7(6)
C64 N9 Cu5 132.4(5)
N10 N9 Cu5 119.9(5)
C62 N10 N9 109.9(6)
C62 N10 Cu6 132.1(5)
N9 N10 Cu6 117.6(4)
C75 N11 N12 108.3(5)
C75 N11 Cu6 131.1(5)
N12 N11 Cu6 120.5(5)
C77 N12 N11 108.2(6)
C77 N12 Cu4 132.3(5)
N11 N12 Cu4 119.5(4)
O1 C1 H1A 109.5
O1 C1 H1B 109.5
H1A C1 H1B 109.5
O1 C1 H1C 109.4
H1A C1 H1C 109.5
H1B C1 H1C 109.5
O2 C2 O1 130.3(11)
O2 C2 C3 117.3(12)
O1 C2 C3 111.9(10)
C8 C3 C4 119.6(8)
C8 C3 C2 119.5(11)
C4 C3 C2 120.8(11)
C5 C4 C3 118.9(10)
C5 C4 H4 120.6
C3 C4 H4 120.6
C4 C5 C6 122.2(9)
C4 C5 H5 118.9
C6 C5 H5 118.9
C5 C6 C7 118.2(7)
C5 C6 C11 121.6(7)
C7 C6 C11 120.0(8)
C8 C7 C6 119.6(11)
C8 C7 H7 120.2
C6 C7 H7 120.2
C3 C8 C7 121.3(11)
C3 C8 H8 119.3
C7 C8 H8 119.3
C10 C9 H9A 109.5
C10 C9 H9B 109.5
H9A C9 H9B 109.5
C10 C9 H9C 109.5
H9A C9 H9C 109.5
H9B C9 H9C 109.5
N2 C10 C11 108.5(6)
N2 C10 C9 120.9(7)
C11 C10 C9 130.6(7)
C12 C11 C10 105.1(6)
C12 C11 C6 128.5(7)
C10 C11 C6 126.4(7)
N1 C12 C11 109.0(7)
N1 C12 C13 120.3(7)
C11 C12 C13 130.7(7)
C12 C13 H13A 109.5
C12 C13 H13B 109.5
H13A C13 H13B 109.5
C12 C13 H13C 109.5
H13A C13 H13C 109.5
H13B C13 H13C 109.5
O3 C14 H14A 109.5
O3 C14 H14B 109.5
H14A C14 H14B 109.5
O3 C14 H14C 109.5
H14A C14 H14C 109.5
H14B C14 H14C 109.5
O4 C15 O3 123.2(7)
O4 C15 C16 122.8(9)
O3 C15 C16 114.0(7)
C17 C16 C21 120.0(6)
C17 C16 C15 120.4(7)
C21 C16 C15 119.6(7)
C16 C17 C18 117.8(8)
C16 C17 H17 121.1
C18 C17 H17 121.1
C19 C18 C17 123.4(8)
C19 C18 H18 118.3
C17 C18 H18 118.3
C18 C19 C20 117.9(7)
C18 C19 C24 121.2(7)
C20 C19 C24 120.9(8)
C19 C20 C21 122.0(8)
C19 C20 H20 119.0
C21 C20 H20 119.0
C20 C21 C16 118.8(7)
C20 C21 H21 120.6
C16 C21 H21 120.6
C23 C22 H22A 109.5
C23 C22 H22B 109.5
H22A C22 H22B 109.5
C23 C22 H22C 109.5
H22A C22 H22C 109.5
H22B C22 H22C 109.5
N6 C23 C24 109.9(7)
N6 C23 C22 120.5(7)
C24 C23 C22 129.5(7)
C23 C24 C25 105.4(6)
C23 C24 C19 127.5(7)
C25 C24 C19 127.1(7)
N5 C25 C24 107.4(7)
N5 C25 C26 123.4(7)
C24 C25 C26 128.9(7)
C25 C26 H26A 109.5
C25 C26 H26B 109.5
H26A C26 H26B 109.5
C25 C26 H26C 109.5
H26A C26 H26C 109.5
H26B C26 H26C 109.5
O5 C27 H27A 109.5
O5 C27 H27B 109.5
H27A C27 H27B 109.5
O5 C27 H27C 109.5
H27A C27 H27C 109.5
H27B C27 H27C 109.5
O6 C28 O5 122.1(15)
O6 C28 C29 125.5(13)
O5 C28 C29 112.3(12)
C34 C29 C30 117.6(8)
C34 C29 C28 119.9(9)
C30 C29 C28 122.4(9)
C31 C30 C29 120.2(7)
C31 C30 H30 119.9
C29 C30 H30 119.9
C30 C31 C32 122.4(7)
C30 C31 H31 118.8
C32 C31 H31 118.8
C31 C32 C33 115.9(7)
C31 C32 C37 121.8(7)
C33 C32 C37 122.2(7)
C34 C33 C32 120.4(8)
C34 C33 H33 119.8
C32 C33 H33 119.8
C29 C34 C33 123.4(8)
C29 C34 H34 118.3
C33 C34 H34 118.3
C36 C35 H35A 109.5
C36 C35 H35B 109.5
H35A C35 H35B 109.5
C36 C35 H35C 109.5
H35A C35 H35C 109.5
H35B C35 H35C 109.5
N3 C36 C37 111.2(6)
N3 C36 C35 118.2(7)
C37 C36 C35 130.6(7)
C36 C37 C38 103.4(6)
C36 C37 C32 128.2(6)
C38 C37 C32 127.9(6)
N4 C38 C37 109.8(6)
N4 C38 C39 119.9(6)
C37 C38 C39 130.3(6)
C38 C39 H39A 109.5
C38 C39 H39B 109.5
H39A C39 H39B 109.5
C38 C39 H39C 109.5
H39A C39 H39C 109.5
H39B C39 H39C 109.5
O7 C40 H40A 109.4
O7 C40 H40B 109.4
H40A C40 H40B 109.5
O7 C40 H40C 109.5
H40A C40 H40C 109.5
H40B C40 H40C 109.5
O8 C41 O7 118.8(10)
O8 C41 C42 127.1(14)
O7 C41 C42 113.9(13)
C47 C42 C43 118.4(7)
C47 C42 C41 122.4(10)
C43 C42 C41 119.0(10)
C42 C43 C44 122.4(8)
C42 C43 H43 118.8
C44 C43 H43 118.8
C45 C44 C43 118.9(8)
C45 C44 H44 120.5
C43 C44 H44 120.5
C46 C45 C44 118.7(7)
C46 C45 C50 120.6(7)
C44 C45 C50 120.8(7)
C45 C46 C47 120.6(7)
C45 C46 H46 119.7
C47 C46 H46 119.7
C42 C47 C46 120.9(7)
C42 C47 H47 119.6
C46 C47 H47 119.6
C49 C48 H48A 109.5
C49 C48 H48B 109.5
H48A C48 H48B 109.5
C49 C48 H48C 109.5
H48A C48 H48C 109.5
H48B C48 H48C 109.5
N8 C49 C50 109.7(6)
N8 C49 C48 119.8(7)
C50 C49 C48 130.5(7)
C51 C50 C49 105.4(6)
C51 C50 C45 127.8(6)
C49 C50 C45 126.9(6)
N7 C51 C50 110.2(6)
N7 C51 C52 118.6(7)
C50 C51 C52 131.2(7)
C51 C52 H52A 109.5
C51 C52 H52B 109.5
H52A C52 H52B 109.5
C51 C52 H52C 109.5
H52A C52 H52C 109.5
H52B C52 H52C 109.5
O9 C53 H53A 109.5
O9 C53 H53B 109.5
H53A C53 H53B 109.5
O9 C53 H53C 109.5
H53A C53 H53C 109.5
H53B C53 H53C 109.5
O10 C54 O9 126.7(9)
O10 C54 C55 123.4(12)
O9 C54 C55 109.9(10)
C60 C55 C56 118.3(11)
C60 C55 C54 123.6(13)
C56 C55 C54 117.7(13)
C55 C56 C57 120.5(9)
C55 C56 H56 119.8
C57 C56 H56 119.8
C58 C57 C56 120.8(8)
C58 C57 H57 119.6
C56 C57 H57 119.6
C57 C58 C59 119.7(6)
C57 C58 C63 120.6(7)
C59 C58 C63 119.7(7)
C58 C59 C60 118.4(7)
C58 C59 H59 120.8
C60 C59 H59 120.8
C55 C60 C59 122.3(10)
C55 C60 H60 118.9
C59 C60 H60 118.9
C62 C61 H61A 109.5
C62 C61 H61B 109.5
H61A C61 H61B 109.5
C62 C61 H61C 109.5
H61A C61 H61C 109.5
H61B C61 H61C 109.5
N10 C62 C63 107.9(6)
N10 C62 C61 121.4(7)
C63 C62 C61 130.6(6)
C62 C63 C64 106.6(6)
C62 C63 C58 127.6(7)
C64 C63 C58 125.9(7)
N9 C64 C63 107.9(6)
N9 C64 C65 121.7(7)
C63 C64 C65 130.5(7)
C64 C65 H65A 109.5
C64 C65 H65B 109.5
H65A C65 H65B 109.5
C64 C65 H65C 109.5
H65A C65 H65C 109.5
H65B C65 H65C 109.5
O11 C66 H66A 109.5
O11 C66 H66B 109.5
H66A C66 H66B 109.5
O11 C66 H66C 109.5
H66A C66 H66C 109.5
H66B C66 H66C 109.5
O11 C67 O12 122.0(11)
O11 C67 C68 118.1(12)
O12 C67 C68 119.6(11)
C73 C68 C69 119.9(8)
C73 C68 C67 120.0(9)
C69 C68 C67 120.1(9)
C70 C69 C68 120.1(8)
C70 C69 H69 120.0
C68 C69 H69 120.0
C69 C70 C71 119.7(8)
C69 C70 H70 120.1
C71 C70 H70 120.1
C72 C71 C70 119.3(7)
C72 C71 C76 121.1(7)
C70 C71 C76 119.6(7)
C73 C72 C71 121.0(8)
C73 C72 H72 119.5
C71 C72 H72 119.5
C72 C73 C68 119.8(8)
C72 C73 H73 120.1
C68 C73 H73 120.1
C75 C74 H74A 109.5
C75 C74 H74B 109.5
H74A C74 H74B 109.5
C75 C74 H74C 109.5
H74A C74 H74C 109.5
H74B C74 H74C 109.5
N11 C75 C76 109.7(6)
N11 C75 C74 119.0(6)
C76 C75 C74 131.2(7)
C75 C76 C77 105.5(6)
C75 C76 C71 128.1(6)
C77 C76 C71 125.9(6)
N12 C77 C76 108.3(6)
N12 C77 C78 119.0(7)
C76 C77 C78 132.6(7)
C77 C78 H78A 109.5
C77 C78 H78B 109.5
H78A C78 H78B 109.5
C77 C78 H78C 109.5
H78A C78 H78C 109.5
H78B C78 H78C 109.5
C2 O1 C1 122.4(11)
C15 O3 C14 117.4(9)
C28 O5 C27 117.1(11)
C41 O7 C40 116.9(14)
C54 O9 C53 114.8(9)
C67 O11 C66 123.5(11)

loop_
_geom_bond_atom_site_label_1
_geom_bond_atom_site_label_2
_geom_bond_distance
Cu1 N6 1.860(6)
Cu1 N1 1.866(6)
Cu2 N3 1.846(6)
Cu2 N2 1.849(6)
Cu3 N4 1.856(6)
Cu3 N5 1.869(6)
Cu4 N7 1.843(6)
Cu4 N12 1.860(6)
Cu5 N8 1.850(6)
Cu5 N9 1.851(6)
Cu6 N11 1.855(6)
Cu6 N10 1.863(6)
N1 C12 1.343(10)
N1 N2 1.369(9)
N2 C10 1.347(9)
N3 C36 1.330(10)
N3 N4 1.392(8)
N4 C38 1.332(9)
N5 C25 1.320(9)
N5 N6 1.378(9)
N6 C23 1.338(9)
N7 C51 1.335(9)
N7 N8 1.411(9)
N8 C49 1.336(10)
N9 C64 1.362(9)
N9 N10 1.366(9)
N10 C62 1.339(8)
N11 C75 1.323(9)
N11 N12 1.373(8)
N12 C77 1.348(10)
C1 O1 1.445(16)
C1 H1A 0.9600
C1 H1B 0.9600
C1 H1C 0.9600
C2 O2 1.268(15)
C2 O1 1.365(16)
C2 C3 1.490(9)
C3 C8 1.36(2)
C3 C4 1.424(17)
C4 C5 1.342(12)
C4 H4 0.9300
C5 C6 1.397(11)
C5 H5 0.9300
C6 C7 1.402(12)
C6 C11 1.461(10)
C7 C8 1.377(15)
C7 H7 0.9300
C8 H8 0.9300
C9 C10 1.484(10)
C9 H9A 0.9600
C9 H9B 0.9600
C9 H9C 0.9600
C10 C11 1.425(11)
C11 C12 1.385(10)
C12 C13 1.480(12)
C13 H13A 0.9600
C13 H13B 0.9600
C13 H13C 0.9600
C14 O3 1.467(13)
C14 H14A 0.9600
C14 H14B 0.9600
C14 H14C 0.9600
C15 O4 1.209(11)
C15 O3 1.292(12)
C15 C16 1.483(9)
C16 C17 1.377(11)
C16 C21 1.387(12)
C17 C18 1.406(10)
C17 H17 0.9300
C18 C19 1.323(12)
C18 H18 0.9300
C19 C20 1.374(11)
C19 C24 1.495(10)
C20 C21 1.382(10)
C20 H20 0.9300
C21 H21 0.9300
C22 C23 1.485(12)
C22 H22A 0.9600
C22 H22B 0.9600
C22 H22C 0.9600
C23 C24 1.379(11)
C24 C25 1.420(11)
C25 C26 1.474(12)
C26 H26A 0.9600
C26 H26B 0.9600
C26 H26C 0.9600
C27 O5 1.491(16)
C27 H27A 0.9600
C27 H27B 0.9600
C27 H27C 0.9600
C28 O6 1.200(16)
C28 O5 1.292(16)
C28 C29 1.466(17)
C29 C34 1.335(12)
C29 C30 1.392(11)
C30 C31 1.374(11)
C30 H30 0.9300
C31 C32 1.380(11)
C31 H31 0.9300
C32 C33 1.410(11)
C32 C37 1.441(10)
C33 C34 1.366(12)
C33 H33 0.9300
C34 H34 0.9300
C35 C36 1.538(9)
C35 H35A 0.9600
C35 H35B 0.9600
C35 H35C 0.9600
C36 C37 1.404(11)
C37 C38 1.406(9)
C38 C39 1.492(10)
C39 H39A 0.9600
C39 H39B 0.9600
C39 H39C 0.9600
C40 O7 1.468(14)
C40 H40A 0.9600
C40 H40B 0.9600
C40 H40C 0.9600
C41 O8 1.135(17)
C41 O7 1.266(18)
C41 C42 1.472(12)
C42 C47 1.351(13)
C42 C43 1.371(13)
C43 C44 1.397(12)
C43 H43 0.9300
C44 C45 1.389(11)
C44 H44 0.9300
C45 C46 1.378(11)
C45 C50 1.484(9)
C46 C47 1.410(11)
C46 H46 0.9300
C47 H47 0.9300
C48 C49 1.508(11)
C48 H48A 0.9600
C48 H48B 0.9600
C48 H48C 0.9600
C49 C50 1.393(9)
C50 C51 1.384(10)
C51 C52 1.520(10)
C52 H52A 0.9600
C52 H52B 0.9600
C52 H52C 0.9600
C53 O9 1.461(14)
C53 H53A 0.9600
C53 H53B 0.9600
C53 H53C 0.9600
C54 O10 1.177(12)
C54 O9 1.345(14)
C54 C55 1.484(15)
C55 C60 1.391(19)
C55 C56 1.398(18)
C56 C57 1.413(10)
C56 H56 0.9300
C57 C58 1.389(12)
C57 H57 0.9300
C58 C59 1.412(12)
C58 C63 1.477(8)
C59 C60 1.416(10)
C59 H59 0.9300
C60 H60 0.9300
C61 C62 1.466(12)
C61 H61A 0.9600
C61 H61B 0.9600
C61 H61C 0.9600
C62 C63 1.392(11)
C63 C64 1.398(10)
C64 C65 1.500(12)
C65 H65A 0.9600
C65 H65B 0.9600
C65 H65C 0.9600
C66 O11 1.490(9)
C66 H66A 0.9600
C66 H66B 0.9600
C66 H66C 0.9600
C67 O11 1.256(16)
C67 O12 1.280(17)
C67 C68 1.464(14)
C68 C73 1.385(13)
C68 C69 1.393(13)
C69 C70 1.378(13)
C69 H69 0.9300
C70 C71 1.403(11)
C70 H70 0.9300
C71 C72 1.377(11)
C71 C76 1.505(10)
C72 C73 1.374(12)
C72 H72 0.9300
C73 H73 0.9300
C74 C75 1.498(10)
C74 H74A 0.9600
C74 H74B 0.9600
C74 H74C 0.9600
C75 C76 1.385(10)
C76 C77 1.393(11)
C77 C78 1.475(10)
C78 H78A 0.9600
C78 H78B 0.9600
C78 H78C 0.9600
